data_4101187
_journal_name_full 'Journal of the American Chemical Society'
_journal_year 2006
_chemical_formula_moiety 'C36 H40 N6 O2 Cu2, 2(P1 F6), 0.5(C2 H6 O1)'
_chemical_formula_sum 'C37 H43 Cu2 F12 N6 O2.5 P2'
_chemical_formula_weight 1028.81
_space_group_IT_number 43
_space_group_name_Hall 'F 2 -2d'
_space_group_name_H-M_alt 'F d d 2'
_symmetry_cell_setting orthorhombic
_symmetry_Int_Tables_number 43
_symmetry_space_group_name_Hall 'F 2 -2d'
_symmetry_space_group_name_H-M 'F d d 2'
_cell_angle_alpha 90
_cell_angle_beta 90
_cell_angle_gamma 90
_cell_formula_units_Z 16
_cell_length_a 35.040(6)
_cell_length_b 39.364(5)
_cell_length_c 11.877(2)
_cell_measurement_temperature 123.2
_cell_volume 16382(4)
_exptl_crystal_density_diffrn 1.668
_cod_original_formula_sum 'C37 H43 Cu2 F12 N6 O2.50 P2 '
_cod_database_code 4101187

loop_
_symmetry_equiv_pos_as_xyz
x,y,z
-x,-y,z
1/4-x,1/4+y,1/4+z
1/4+x,1/4-y,1/4+z
x,1/2+y,1/2+z
-x,1/2-y,1/2+z
1/4-x,3/4+y,3/4+z
1/4+x,3/4-y,3/4+z
1/2+x,y,1/2+z
1/2-x,-y,1/2+z
3/4-x,1/4+y,3/4+z
3/4+x,1/4-y,3/4+z
1/2+x,1/2+y,z
1/2-x,1/2-y,z
3/4-x,3/4+y,1/4+z
3/4+x,3/4-y,1/4+z

loop_
_atom_site_label
_atom_site_type_symbol
_atom_site_fract_x
_atom_site_fract_y
_atom_site_fract_z
_atom_site_U_iso_or_equiv
_atom_site_adp_type
_atom_site_occupancy
_atom_site_calc_flag
_atom_site_refinement_flags
_atom_site_disorder_assembly
_atom_site_disorder_group
Cu1 Cu 0.24009(1) 0.08583(1) 0.863(1) 0.0159(1) Uani 1.00 d . . .
Cu2 Cu 0.20763(1) 0.13715(1) 1.031(1) 0.0167(1) Uani 1.00 d . . .
O1 O 0.19951(8) 0.11959(8) 0.882(1) 0.0179(6) Uani 1.00 d . . .
O2 O 0.24989(9) 0.10584(8) 1.013(1) 0.0192(7) Uani 1.00 d . . .
N1 N 0.2355(1) 0.08750(9) 0.694(1) 0.0181(7) Uani 1.00 d . . .
N2 N 0.2866(1) 0.05788(9) 0.828(1) 0.0184(7) Uani 1.00 d . . .
N3 N 0.1926(1) 0.04842(9) 0.846(1) 0.0212(8) Uani 1.00 d . . .
N4 N 0.1519(1) 0.15111(9) 1.049(1) 0.0190(7) Uani 1.00 d . . .
N5 N 0.2108(1) 0.1520(1) 1.195(1) 0.0216(8) Uani 1.00 d . . .
N6 N 0.2101(1) 0.18844(10) 0.940(1) 0.0221(8) Uani 1.00 d . . .
C1 C 0.1705(1) 0.1249(1) 0.811(1) 0.0181(8) Uani 1.00 d . . .
C2 C 0.1766(1) 0.1233(1) 0.694(1) 0.0218(9) Uani 1.00 d . . .
C3 C 0.1455(1) 0.1271(1) 0.623(1) 0.026(1) Uani 1.00 d . . .
C4 C 0.1096(1) 0.1333(1) 0.662(1) 0.029(1) Uani 1.00 d . . .
C5 C 0.1037(1) 0.1361(1) 0.778(1) 0.0247(9) Uani 1.00 d . . .
C6 C 0.1336(1) 0.1313(1) 0.854(1) 0.0208(9) Uani 1.00 d . . .
C7 C 0.2164(1) 0.1190(1) 0.652(1) 0.0223(9) Uani 1.00 d . . .
C8 C 0.1260(1) 0.1297(1) 0.979(1) 0.0228(9) Uani 1.00 d . . .
C9 C 0.2752(1) 0.0875(1) 0.654(1) 0.0227(10) Uani 1.00 d . . .
C10 C 0.2978(1) 0.0624(1) 0.720(1) 0.0202(9) Uani 1.00 d . . .
C11 C 0.3278(1) 0.0449(1) 0.673(1) 0.026(1) Uani 1.00 d . . .
C12 C 0.3479(1) 0.0219(1) 0.741(1) 0.029(1) Uani 1.00 d . . .
C13 C 0.3359(1) 0.0169(1) 0.850(1) 0.0257(10) Uani 1.00 d . . .
C14 C 0.3048(1) 0.0351(1) 0.892(1) 0.0207(9) Uani 1.00 d . . .
C15 C 0.2909(2) 0.0293(1) 1.010(1) 0.029(1) Uani 1.00 d . . .
C16 C 0.2149(1) 0.0564(1) 0.657(1) 0.0208(9) Uani 1.00 d . . .
C17 C 0.1831(1) 0.0479(1) 0.736(1) 0.0209(9) Uani 1.00 d . . .
C18 C 0.1470(1) 0.0386(1) 0.699(1) 0.027(1) Uani 1.00 d . . .
C19 C 0.1197(1) 0.0301(1) 0.779(1) 0.034(1) Uani 1.00 d . . .
C20 C 0.1295(1) 0.0307(1) 0.892(1) 0.033(1) Uani 1.00 d . . .
C21 C 0.1660(1) 0.0403(1) 0.924(1) 0.0229(9) Uani 1.00 d . . .
C22 C 0.1780(2) 0.0419(1) 1.045(1) 0.030(1) Uani 1.00 d . . .
C23 C 0.1433(1) 0.1446(1) 1.169(1) 0.027(1) Uani 1.00 d . . .
C24 C 0.1758(1) 0.1554(1) 1.242(1) 0.0233(9) Uani 1.00 d . . .
C25 C 0.1710(2) 0.1673(1) 1.351(1) 0.031(1) Uani 1.00 d . . .
C26 C 0.2026(2) 0.1748(2) 1.415(1) 0.034(1) Uani 1.00 d . . .
C27 C 0.2384(2) 0.1714(1) 1.367(1) 0.032(1) Uani 1.00 d . . .
C28 C 0.2418(1) 0.1604(1) 1.256(1) 0.0242(10) Uani 1.00 d . . .
C29 C 0.2806(1) 0.1577(2) 1.203(1) 0.032(1) Uani 1.00 d . . .
C30 C 0.1478(1) 0.1879(1) 1.023(1) 0.0221(9) Uani 1.00 d . . .
C31 C 0.1736(1) 0.1979(1) 0.927(1) 0.0226(9) Uani 1.00 d . . .
C32 C 0.1607(1) 0.2157(1) 0.833(1) 0.030(1) Uani 1.00 d . . .
C33 C 0.1867(2) 0.2230(1) 0.749(1) 0.034(1) Uani 1.00 d . . .
C34 C 0.2243(2) 0.2129(1) 0.761(1) 0.031(1) Uani 1.00 d . . .
C35 C 0.2351(1) 0.1959(1) 0.858(1) 0.0240(9) Uani 1.00 d . . .
C36 C 0.2753(1) 0.1845(2) 0.878(1) 0.038(1) Uani 1.00 d . . .
P1 P 0.33874(4) 0.18231(4) 0.570(1) 0.0274(3) Uani 1.00 d . . .
P2 P 0.27230(4) 0.05265(4) 0.329(1) 0.0293(3) Uani 1.00 d . . .
F1 F 0.3302(1) 0.2192(1) 0.518(1) 0.060(1) Uani 1.00 d . . .
F2 F 0.3306(1) 0.1657(1) 0.450(1) 0.0455(10) Uani 1.00 d . . .
F3 F 0.38236(10) 0.1858(1) 0.537(1) 0.050(1) Uani 1.00 d . . .
F4 F 0.3471(1) 0.2001(1) 0.689(1) 0.047(1) Uani 1.00 d . . .
F5 F 0.29468(9) 0.1790(1) 0.602(1) 0.0441(9) Uani 1.00 d . . .
F6 F 0.3470(1) 0.14577(9) 0.622(1) 0.0458(9) Uani 1.00 d . . .
F7 F 0.2721(3) 0.0761(1) 0.223(1) 0.103(2) Uani 1.00 d . . .
F8 F 0.2450(2) 0.0270(2) 0.271(1) 0.093(2) Uani 1.00 d . . .
F9 F 0.3065(1) 0.0315(1) 0.275(1) 0.055(1) Uani 1.00 d . . .
F10 F 0.3031(2) 0.0766(1) 0.388(1) 0.076(2) Uani 1.00 d . . .
F11 F 0.2399(2) 0.0736(2) 0.387(1) 0.092(2) Uani 1.00 d . . .
F12 F 0.2743(2) 0.0294(1) 0.439(1) 0.067(1) Uani 1.00 d . . .
O3 O 0.4652(5) -0.0011(5) 0.364(2) 0.115(6) Uiso 0.50 d P . .
C37 C 0.4783(3) 0.0012(3) 0.454(1) 0.080(3) Uiso 1.00 d . . .
H1 H 0.1494 0.1253 0.5436 0.0311 Uiso 1.00 calc . . .
H2 H 0.0888 0.1357 0.6114 0.0348 Uiso 1.00 calc . . .
H3 H 0.0789 0.1413 0.8051 0.0296 Uiso 1.00 calc . . .
H4 H 0.2311 0.1380 0.6747 0.0268 Uiso 1.00 calc . . .
H5 H 0.2157 0.1180 0.5718 0.0268 Uiso 1.00 calc . . .
H6 H 0.1288 0.1067 1.0023 0.0273 Uiso 1.00 calc . . .
H7 H 0.1005 0.1369 0.9917 0.0273 Uiso 1.00 calc . . .
H8 H 0.2758 0.0816 0.5768 0.0272 Uiso 1.00 calc . . .
H9 H 0.2859 0.1095 0.6642 0.0272 Uiso 1.00 calc . . .
H10 H 0.3349 0.0483 0.5971 0.0311 Uiso 1.00 calc . . .
H11 H 0.3694 0.0099 0.7125 0.0344 Uiso 1.00 calc . . .
H12 H 0.3488 0.0010 0.8964 0.0309 Uiso 1.00 calc . . .
H13 H 0.2923 0.0499 1.0508 0.0348 Uiso 1.00 calc . . .
H14 H 0.2652 0.0216 1.0074 0.0348 Uiso 1.00 calc . . .
H15 H 0.3064 0.0126 1.0451 0.0348 Uiso 1.00 calc . . .
H16 H 0.2047 0.0601 0.5838 0.0250 Uiso 1.00 calc . . .
H17 H 0.2324 0.0379 0.6545 0.0250 Uiso 1.00 calc . . .
H18 H 0.1410 0.0381 0.6210 0.0325 Uiso 1.00 calc . . .
H19 H 0.0945 0.0239 0.7572 0.0410 Uiso 1.00 calc . . .
H20 H 0.1113 0.0245 0.9472 0.0395 Uiso 1.00 calc . . .
H21 H 0.1571 0.0360 1.0917 0.0364 Uiso 1.00 calc . . .
H22 H 0.1985 0.0265 1.0570 0.0364 Uiso 1.00 calc . . .
H23 H 0.1862 0.0643 1.0622 0.0364 Uiso 1.00 calc . . .
H24 H 0.1211 0.1569 1.1897 0.0321 Uiso 1.00 calc . . .
H25 H 0.1389 0.1210 1.1793 0.0321 Uiso 1.00 calc . . .
H26 H 0.1461 0.1702 1.3812 0.0375 Uiso 1.00 calc . . .
H27 H 0.1999 0.1821 1.4907 0.0407 Uiso 1.00 calc . . .
H28 H 0.2606 0.1766 1.4098 0.0382 Uiso 1.00 calc . . .
H29 H 0.2850 0.1350 1.1796 0.0384 Uiso 1.00 calc . . .
H30 H 0.2818 0.1723 1.1391 0.0384 Uiso 1.00 calc . . .
H31 H 0.2995 0.1643 1.2557 0.0384 Uiso 1.00 calc . . .
H32 H 0.1221 0.1924 1.0026 0.0265 Uiso 1.00 calc . . .
H33 H 0.1544 0.2007 1.0875 0.0265 Uiso 1.00 calc . . .
H34 H 0.1348 0.2225 0.8267 0.0354 Uiso 1.00 calc . . .
H35 H 0.1789 0.2350 0.6836 0.0405 Uiso 1.00 calc . . .
H36 H 0.2425 0.2176 0.7038 0.0370 Uiso 1.00 calc . . .
H37 H 0.2758 0.1605 0.8873 0.0457 Uiso 1.00 calc . . .
H38 H 0.2907 0.1906 0.8152 0.0457 Uiso 1.00 calc . . .
H39 H 0.2849 0.1951 0.9438 0.0457 Uiso 1.00 calc . . .

loop_
_atom_site_aniso_label
_atom_site_aniso_U_11
_atom_site_aniso_U_22
_atom_site_aniso_U_33
_atom_site_aniso_U_12
_atom_site_aniso_U_13
_atom_site_aniso_U_23
Cu1 0.0149(2) 0.0182(2) 0.0148(2) 0.0014(2) -0.0009(2) -0.0006(2)
Cu2 0.0147(2) 0.0190(2) 0.0162(2) 0.0020(2) 0.0004(2) -0.0006(2)
O1 0.016(1) 0.021(1) 0.016(1) 0.0046(10) -0.002(1) -0.002(1)
O2 0.020(1) 0.022(1) 0.016(1) 0.004(1) -0.003(1) -0.004(1)
N1 0.017(1) 0.020(2) 0.016(1) -0.002(1) -0.001(1) -0.002(1)
N2 0.017(1) 0.019(2) 0.019(2) 0.001(1) 0.000(1) -0.003(1)
N3 0.020(2) 0.018(2) 0.026(2) -0.003(1) 0.000(1) 0.003(1)
N4 0.017(1) 0.021(1) 0.019(2) 0.000(1) 0.001(1) 0.002(1)
N5 0.022(2) 0.024(2) 0.019(1) 0.005(1) 0.002(1) 0.000(1)
N6 0.024(2) 0.023(2) 0.019(2) 0.001(1) 0.003(1) 0.002(1)
C1 0.014(1) 0.018(2) 0.023(2) 0.003(1) -0.005(1) 0.002(1)
C2 0.023(2) 0.021(2) 0.021(2) 0.002(2) -0.003(1) 0.004(2)
C3 0.024(2) 0.030(2) 0.023(2) 0.000(2) -0.004(2) 0.007(2)
C4 0.023(2) 0.037(3) 0.028(2) 0.004(2) -0.006(2) 0.006(2)
C5 0.017(2) 0.028(2) 0.029(2) 0.002(1) -0.002(2) 0.001(2)
C6 0.016(2) 0.020(2) 0.026(2) -0.001(1) 0.000(1) 0.000(2)
C7 0.028(2) 0.023(2) 0.016(2) 0.002(1) 0.001(2) 0.005(2)
C8 0.014(2) 0.025(2) 0.029(2) -0.001(1) 0.000(2) 0.000(2)
C9 0.018(2) 0.027(2) 0.023(2) -0.002(1) 0.002(1) 0.001(2)
C10 0.017(2) 0.025(2) 0.019(2) -0.005(1) 0.001(1) -0.005(1)
C11 0.021(2) 0.033(2) 0.024(2) 0.002(2) 0.003(2) -0.007(2)
C12 0.021(2) 0.032(2) 0.033(2) 0.006(2) 0.002(2) -0.009(2)
C13 0.022(2) 0.025(2) 0.030(2) 0.005(1) -0.006(2) -0.006(2)
C14 0.020(2) 0.019(2) 0.023(2) 0.000(1) -0.003(1) -0.002(1)
C15 0.034(2) 0.029(2) 0.024(2) 0.013(2) 0.002(2) 0.005(2)
C16 0.022(2) 0.022(2) 0.019(2) -0.004(1) 0.001(1) -0.006(2)
C17 0.019(2) 0.017(2) 0.027(2) -0.003(1) -0.001(1) -0.004(2)
C18 0.019(2) 0.024(2) 0.039(3) -0.001(2) -0.007(2) -0.002(2)
C19 0.023(2) 0.033(2) 0.046(2) -0.005(2) -0.002(2) -0.005(2)
C20 0.024(2) 0.029(2) 0.046(3) -0.006(2) 0.008(2) 0.002(2)
C21 0.025(2) 0.016(2) 0.028(2) -0.002(1) 0.004(1) 0.004(2)
C22 0.037(2) 0.030(2) 0.024(2) -0.003(2) 0.008(2) 0.006(2)
C23 0.021(2) 0.038(3) 0.021(2) 0.001(2) 0.007(1) 0.003(2)
C24 0.023(2) 0.025(2) 0.022(2) 0.004(2) 0.005(1) 0.002(2)
C25 0.031(2) 0.041(3) 0.022(2) 0.006(2) 0.009(2) 0.006(2)
C26 0.040(2) 0.043(3) 0.019(2) 0.014(2) 0.001(2) -0.004(2)
C27 0.033(2) 0.043(3) 0.020(2) 0.003(2) -0.004(2) -0.007(2)
C28 0.025(2) 0.028(2) 0.020(2) 0.004(2) -0.001(1) -0.001(2)
C29 0.020(2) 0.047(3) 0.030(3) 0.009(2) -0.004(2) -0.011(2)
C30 0.021(2) 0.020(2) 0.025(2) 0.007(1) 0.000(2) -0.004(2)
C31 0.021(2) 0.018(2) 0.029(2) -0.001(1) 0.001(1) -0.004(1)
C32 0.029(2) 0.023(2) 0.036(2) 0.004(2) -0.002(2) 0.004(2)
C33 0.046(2) 0.025(2) 0.030(2) 0.002(2) 0.001(2) 0.011(2)
C34 0.040(2) 0.026(2) 0.027(2) -0.003(2) 0.008(2) 0.005(2)
C35 0.024(2) 0.025(2) 0.023(2) -0.007(1) 0.004(2) -0.004(2)
C36 0.022(2) 0.055(3) 0.037(3) -0.003(2) 0.007(2) 0.006(3)
P1 0.0247(5) 0.0311(6) 0.0264(6) -0.0045(4) 0.0059(5) -0.0060(5)
P2 0.0363(6) 0.0329(6) 0.0188(5) -0.0010(5) 0.0013(5) 0.0008(5)
F1 0.076(3) 0.037(2) 0.067(3) 0.006(2) 0.010(3) 0.011(2)
F2 0.040(2) 0.064(2) 0.033(2) 0.005(2) -0.005(1) -0.019(2)
F3 0.028(1) 0.070(2) 0.052(2) -0.009(2) 0.014(2) -0.014(2)
F4 0.041(2) 0.063(2) 0.038(2) -0.007(2) 0.003(2) -0.025(2)
F5 0.026(1) 0.064(2) 0.042(2) -0.006(1) 0.006(1) -0.013(2)
F6 0.043(2) 0.040(2) 0.054(2) 0.000(1) -0.007(2) 0.009(2)
F7 0.232(8) 0.057(3) 0.021(2) 0.051(4) 0.009(3) 0.010(2)
F8 0.082(4) 0.132(5) 0.066(3) -0.068(3) -0.010(3) -0.036(4)
F9 0.050(2) 0.066(3) 0.047(2) 0.017(2) 0.007(2) -0.007(2)
F10 0.091(4) 0.092(4) 0.044(3) -0.060(3) 0.011(2) -0.024(3)
F11 0.078(3) 0.154(6) 0.044(3) 0.080(4) 0.000(2) -0.024(3)
F12 0.118(4) 0.052(2) 0.031(2) 0.000(3) 0.011(2) 0.015(2)

loop_
_geom_bond_atom_site_label_1
_geom_bond_atom_site_label_2
_geom_bond_distance
_geom_bond_site_symmetry_1
_geom_bond_site_symmetry_2
_geom_bond_publ_flag
Cu1 O1 1.960(3) . . yes
Cu1 O2 1.978(15) . . yes
Cu1 N1 2.015(17) . . yes
Cu1 N2 2.009(4) . . yes
Cu1 N3 2.230(4) . . yes
Cu2 O1 1.921(16) . . yes
Cu2 O2 1.939(3) . . yes
Cu2 N4 2.041(4) . . yes
Cu2 N5 2.037(16) . . yes
Cu2 N6 2.292(9) . . yes
O1 C1 1.337(11) . . yes
N1 C7 1.495(6) . . yes
N1 C9 1.471(6) . . yes
N1 C16 1.488(6) . . yes
N2 C10 1.353(16) . . yes
N2 C14 1.339(6) . . yes
N3 C17 1.348(16) . . yes
N3 C21 1.353(6) . . yes
N4 C8 1.490(6) . . yes
N4 C23 1.481(6) . . yes
N4 C30 1.486(6) . . yes
N5 C24 1.354(6) . . yes
N5 C28 1.346(6) . . yes
N6 C31 1.343(6) . . yes
N6 C35 1.342(13) . . yes
C1 C2 1.407(17) . . yes
C1 C6 1.416(6) . . yes
C2 C3 1.390(6) . . yes
C2 C7 1.496(7) . . yes
C3 C4 1.366(7) . . yes
C4 C5 1.398(17) . . yes
C5 C6 1.398(6) . . yes
C6 C8 1.510(17) . . yes
C9 C10 1.484(7) . . yes
C10 C11 1.373(6) . . yes
C11 C12 1.400(7) . . yes
C12 C13 1.370(8) . . yes
C13 C14 1.398(6) . . yes
C14 C15 1.501(16) . . yes
C16 C17 1.496(6) . . yes
C17 C18 1.389(6) . . yes
C18 C19 1.394(8) . . yes
C19 C20 1.379(9) . . yes
C20 C21 1.386(7) . . yes
C21 C22 1.499(16) . . yes
C23 C24 1.493(7) . . yes
C24 C25 1.387(16) . . yes
C25 C26 1.377(8) . . yes
C26 C27 1.383(8) . . yes
C27 C28 1.393(16) . . yes
C28 C29 1.503(7) . . yes
C30 C31 1.510(7) . . yes
C31 C32 1.389(7) . . yes
C32 C33 1.380(8) . . yes
C33 C34 1.384(8) . . yes
C34 C35 1.380(7) . . yes
C35 C36 1.498(7) . . yes
P1 F1 1.605(4) . . yes
P1 F2 1.594(15) . . yes
P1 F3 1.585(4) . . yes
P1 F4 1.604(15) . . yes
P1 F5 1.594(4) . . yes
P1 F6 1.591(4) . . yes
P2 F7 1.561(14) . . yes
P2 F8 1.552(10) . . yes
P2 F9 1.596(4) . . yes
P2 F10 1.595(9) . . yes
P2 F11 1.563(10) . . yes
P2 F12 1.597(14) . . yes
O3 C37 1.17(3) . . yes
C37 C37 1.52(2) . 2_655 yes
